data_2022264
loop_
_publ_author_name
'Zhao, Fang-Hua'
'Li, Shi-Yao'
'Guo, Wen-Yu'
'Zhao, Zi-Hao'
'Guo, Xiao-Wen'
'Li, Yu-Shuo'
'Fan, Sheng-Qing'
'Li, Zhong-Lin'

_publ_section_title
;
 Two new Cd^II^ MOFs of 1,4-bis(1<i>H</i>-benzimidazol-1-yl)butane and
 flexible dicarboxylate ligands: luminescence sensing towards Fe^3+^
;
_journal_coeditor_code SK3754
_journal_issue 11
_journal_name_full 'Acta Crystallographica Section C'
_journal_page_first
;
;
_journal_paper_doi 10.1107/S2053229620013698
_journal_volume 76
_journal_year 2020
_chemical_formula_iupac '[Cd2 (C10 H16 O4)2 (C18 H18 N4) (H2 O)2]'
_chemical_formula_moiety 'C19 H27 Cd N2 O5'
_chemical_formula_sum 'C19 H27 Cd N2 O5'
_chemical_formula_weight 475.82
_chemical_name_systematic
Poly[diaqua[\m~2~-1,4-bis(1<i>H</i>-benzimidazol-1-yl)butane](\m~4~-decanedioato)(\~2~-decanedioato)dicadmium(II)]
_space_group_crystal_system triclinic
_space_group_IT_number 2
_space_group_name_Hall '-P 1'
_space_group_name_H-M_alt 'P -1'
_atom_sites_solution_hydrogens mixed
_audit_creation_method SHELXL-2018/3
_cell_angle_alpha 105.466(4)
_cell_angle_beta 92.700(4)
_cell_angle_gamma 103.416(4)
_cell_formula_units_Z 2
_cell_length_a 8.2423(6)
_cell_length_b 10.6568(7)
_cell_length_c 12.4175(10)
_cell_measurement_reflns_used 5152
_cell_measurement_temperature 153(2)
_cell_measurement_theta_max 26.34
_cell_measurement_theta_min 2.56
_cell_volume 1015.60(13)
_computing_cell_refinement
;
SMART (Bruker, 2016)
;
_computing_data_collection
;
SMART (Bruker, 2016)
;
_computing_data_reduction
;
SAINT (Bruker, 2016)
;
_computing_molecular_graphics
;
SHELXTL (Bruker, 2016)
;
_computing_publication_material
;
SHELXTL (Bruker, 2016)
;
_computing_structure_refinement
;
SHELXL2018 (Sheldrick, 2015b)
;
_computing_structure_solution
;
SHELXT (Sheldrick, 2015a)
;
_diffrn_ambient_temperature 153(2)
_diffrn_measured_fraction_theta_full 0.997
_diffrn_measured_fraction_theta_max 0.992
_diffrn_measurement_device_type 'Bruker SMART CCD area detector'
_diffrn_measurement_method 'phi and omega scans'
_diffrn_radiation_type MoK\a
_diffrn_radiation_wavelength 0.71073
_diffrn_reflns_av_R_equivalents 0.0643
_diffrn_reflns_av_unetI/netI 0.0514
_diffrn_reflns_limit_h_max 10
_diffrn_reflns_limit_h_min -10
_diffrn_reflns_limit_k_max 13
_diffrn_reflns_limit_k_min -13
_diffrn_reflns_limit_l_max 15
_diffrn_reflns_limit_l_min -15
_diffrn_reflns_number 18316
_diffrn_reflns_theta_full 25.242
_diffrn_reflns_theta_max 26.458
_diffrn_reflns_theta_min 2.558
_diffrn_source 'sealed tube'
_exptl_absorpt_coefficient_mu 1.106
_exptl_absorpt_correction_T_max 0.0276
_exptl_absorpt_correction_T_min 0.0109
_exptl_absorpt_correction_type multi-scan
_exptl_absorpt_process_details
;
(SADABS2016; Krause <i>et al.</i>,  2015)
;
_exptl_crystal_colour colorless
_exptl_crystal_density_diffrn 1.556
_exptl_crystal_description block
_exptl_crystal_F_000 486
_exptl_crystal_size_max 0.200
_exptl_crystal_size_mid 0.190
_exptl_crystal_size_min 0.180
_refine_diff_density_max 0.952
_refine_diff_density_min -0.889
_refine_ls_extinction_method none
_refine_ls_goodness_of_fit_ref 1.029
_refine_ls_hydrogen_treatment constr
_refine_ls_matrix_type full
_refine_ls_number_parameters 253
_refine_ls_number_reflns 4169
_refine_ls_number_restraints 5
_refine_ls_restrained_S_all 1.127
_refine_ls_R_factor_all 0.0575
_refine_ls_R_factor_gt 0.0384
_refine_ls_shift/su_max 0.001
_refine_ls_shift/su_mean 0.000
_refine_ls_structure_factor_coef Fsqd
_refine_ls_weighting_details 'w=1/[\s^2^(Fo^2^)+(0.0363P)^2^+0.7832P] where P=(Fo^2^+2Fc^2^)/3'
_refine_ls_weighting_scheme calc
_refine_ls_wR_factor_gt 0.0805
_refine_ls_wR_factor_ref 0.0879
_reflns_number_gt 3342
_reflns_number_total 4169
_reflns_threshold_expression 'I > 2\s(I)'
_cod_data_source_file sk3754sup1.cif
_cod_data_source_block 2
_cod_database_code 2022264
_shelx_space_group_comment
;
The symmetry employed for this shelxl refinement is uniquely defined
by the following loop, which should always be used as a source of
symmetry information in preference to the above space-group names.
They are only intended as comments.
;
_shelx_estimated_absorpt_t_min 0.809
_shelx_estimated_absorpt_t_max 0.826

loop_
_space_group_symop_operation_xyz
'x, y, z'
'-x, -y, -z'

loop_
_atom_site_type_symbol
_atom_site_label
_atom_site_fract_x
_atom_site_fract_y
_atom_site_fract_z
_atom_site_U_iso_or_equiv
_atom_site_adp_type
_atom_site_calc_flag
_atom_site_occupancy
_atom_site_disorder_assembly
_atom_site_disorder_group
C C1 0.8417(5) 0.4736(4) 0.2504(3) 0.0385(9) Uani d 1 . .
C C2 0.9191(6) 0.5090(4) 0.1515(4) 0.0443(10) Uani d 1 . .
H H2A 0.879596 0.431397 0.083426 0.053 Uiso calc 1 . .
H H2B 1.042736 0.526777 0.165419 0.053 Uiso calc 1 . .
C C3 0.8743(6) 0.6327(4) 0.1304(4) 0.0466(11) Uani d 1 . .
H H3A 0.924736 0.649881 0.063198 0.056 Uiso calc 1 . .
H H3B 0.924221 0.712055 0.195450 0.056 Uiso calc 1 . .
C C4 0.6844(6) 0.6172(4) 0.1122(4) 0.0454(10) Uani d 1 . .
H H4A 0.636049 0.607320 0.181853 0.055 Uiso calc 1 . .
H H4B 0.665424 0.700796 0.099514 0.055 Uiso calc 1 . .
C C5 0.5908(5) 0.4992(4) 0.0148(4) 0.0433(10) Uani d 1 . .
H H5A 0.590859 0.414648 0.033812 0.052 Uiso calc 1 . .
H H5B 0.651427 0.499289 -0.052124 0.052 Uiso calc 1 . .
C C6 1.0456(13) 1.0161(9) 0.9123(8) 0.068(3) Uani d 0.5 A 1
H H6A 1.054816 1.052523 0.849316 0.081 Uiso d 0.5 A 1
H H6B 1.141756 0.981325 0.919636 0.081 Uiso d 0.5 A 1
C C6' 0.9657(17) 0.8677(12) 0.9848(9) 0.090(4) Uani d 0.5 A 2
H H6'A 1.076846 0.856645 0.974953 0.107 Uiso d 0.5 A 2
H H6'B 0.896468 0.784845 0.991463 0.107 Uiso d 0.5 A 2
C C7 0.8913(7) 0.9034(6) 0.8875(5) 0.089(2) Uani d 1 . .
H H7A 0.792816 0.941914 0.889350 0.107 Uiso calc 1 A 1
H H7B 0.888719 0.860010 0.948912 0.107 Uiso calc 1 A 1
C C8 0.8707(5) 0.7930(4) 0.7746(4) 0.0515(12) Uani d 1 . .
H H8A 0.973370 0.759731 0.766980 0.062 Uiso calc 1 . .
H H8B 0.854490 0.830984 0.711491 0.062 Uiso calc 1 . .
C C9 0.7170(5) 0.6748(4) 0.7698(3) 0.0411(10) Uani d 1 . .
H H9A 0.740506 0.629645 0.826662 0.049 Uiso calc 1 . .
H H9B 0.618226 0.710848 0.788788 0.049 Uiso calc 1 . .
C C10 0.6758(5) 0.5717(4) 0.6536(3) 0.0326(8) Uani d 1 . .
C C11 0.4160(5) 0.1987(4) 0.5009(3) 0.0337(8) Uani d 1 . .
H H11 0.417141 0.267848 0.567750 0.040 Uiso calc 1 . .
C C12 0.5198(5) 0.0570(4) 0.2307(3) 0.0395(9) Uani d 1 . .
H H12 0.591991 0.120417 0.201795 0.047 Uiso calc 1 . .
C C13 0.4632(6) -0.0771(4) 0.1699(4) 0.0458(10) Uani d 1 . .
H H13 0.498169 -0.106466 0.097671 0.055 Uiso calc 1 . .
C C14 0.3552(6) -0.1712(4) 0.2119(4) 0.0481(11) Uani d 1 . .
H H14 0.319269 -0.262354 0.167194 0.058 Uiso calc 1 . .
C C15 0.3002(5) -0.1352(4) 0.3157(4) 0.0425(10) Uani d 1 . .
H H15 0.227508 -0.198992 0.343918 0.051 Uiso calc 1 . .
C C16 0.3570(5) 0.0008(4) 0.3780(3) 0.0349(9) Uani d 1 . .
C C17 0.2283(5) 0.0195(4) 0.5636(3) 0.0354(9) Uani d 1 . .
H H17A 0.285256 0.066227 0.640697 0.042 Uiso calc 1 . .
H H17B 0.221363 -0.077654 0.549169 0.042 Uiso calc 1 . .
C C18 0.0517(5) 0.0391(4) 0.5566(3) 0.0356(9) Uani d 1 . .
H H18A 0.058789 0.136141 0.569789 0.043 Uiso calc 1 . .
H H18B -0.006682 0.009913 0.617028 0.043 Uiso calc 1 . .
C C19 0.4652(5) 0.0947(4) 0.3372(3) 0.0337(9) Uani d 1 . .
Cd Cd1 0.68696(4) 0.41465(3) 0.42432(2) 0.03288(10) Uani d 1 . .
N N1 0.5000(4) 0.2202(3) 0.4173(3) 0.0320(7) Uani d 1 . .
N N2 0.3285(4) 0.0704(3) 0.4836(3) 0.0335(7) Uani d 1 . .
O O1 0.7493(4) 0.3591(3) 0.2384(2) 0.0442(7) Uani d 1 . .
O O2 0.8704(3) 0.5644(3) 0.3440(2) 0.0411(7) Uani d 1 . .
O O3 0.7919(3) 0.5632(3) 0.5919(2) 0.0432(7) Uani d 1 . .
O O4 0.5306(3) 0.4966(2) 0.6247(2) 0.0343(6) Uani d 1 . .
O O5 0.9047(3) 0.3173(2) 0.4667(2) 0.0360(6) Uani d 1 . .
H H5C 0.972239 0.333839 0.425460 0.054 Uiso d 1 . .
H H5D 0.949200 0.347279 0.526240 0.054 Uiso d 1 . .

loop_
_atom_site_aniso_label
_atom_site_aniso_U_11
_atom_site_aniso_U_22
_atom_site_aniso_U_33
_atom_site_aniso_U_12
_atom_site_aniso_U_13
_atom_site_aniso_U_23
C1 0.033(2) 0.049(2) 0.039(2) 0.0152(18) 0.0033(17) 0.0166(19)
C2 0.040(2) 0.051(2) 0.046(3) 0.0150(19) 0.0107(19) 0.018(2)
C3 0.053(3) 0.045(2) 0.044(2) 0.011(2) 0.010(2) 0.018(2)
C4 0.057(3) 0.045(2) 0.039(2) 0.019(2) 0.005(2) 0.0152(19)
C5 0.053(3) 0.046(2) 0.039(2) 0.020(2) 0.009(2) 0.0181(19)
C6 0.089(8) 0.052(6) 0.041(5) -0.011(5) -0.002(5) 0.006(5)
C6' 0.092(10) 0.072(8) 0.074(8) -0.010(7) -0.007(7) -0.001(7)
C7 0.066(4) 0.070(4) 0.096(5) 0.019(3) -0.019(3) -0.034(3)
C8 0.044(3) 0.043(2) 0.054(3) 0.006(2) -0.014(2) -0.001(2)
C9 0.041(2) 0.044(2) 0.034(2) 0.0136(19) -0.0004(18) 0.0007(18)
C10 0.036(2) 0.0298(19) 0.031(2) 0.0096(16) 0.0006(16) 0.0057(16)
C11 0.031(2) 0.0292(19) 0.038(2) 0.0072(15) 0.0007(17) 0.0051(16)
C12 0.036(2) 0.036(2) 0.043(2) 0.0090(17) 0.0037(18) 0.0061(18)
C13 0.049(3) 0.041(2) 0.046(3) 0.015(2) 0.008(2) 0.0042(19)
C14 0.051(3) 0.028(2) 0.055(3) 0.0105(19) 0.000(2) -0.0034(19)
C15 0.035(2) 0.031(2) 0.057(3) 0.0063(17) 0.0002(19) 0.0079(19)
C16 0.0284(19) 0.0300(19) 0.045(2) 0.0083(15) 0.0010(17) 0.0084(17)
C17 0.033(2) 0.0321(19) 0.042(2) 0.0064(16) 0.0037(17) 0.0147(17)
C18 0.032(2) 0.036(2) 0.039(2) 0.0057(16) 0.0034(17) 0.0130(17)
C19 0.0271(19) 0.0295(18) 0.041(2) 0.0067(15) -0.0006(16) 0.0061(16)
Cd1 0.02851(15) 0.02969(15) 0.03645(16) 0.00390(10) 0.00156(11) 0.00617(11)
N1 0.0302(17) 0.0277(15) 0.0343(17) 0.0052(13) 0.0023(14) 0.0043(13)
N2 0.0290(16) 0.0264(15) 0.0428(19) 0.0057(13) 0.0049(14) 0.0072(14)
O1 0.0453(17) 0.0400(16) 0.0456(17) 0.0100(13) 0.0095(14) 0.0095(13)
O2 0.0371(16) 0.0477(16) 0.0361(16) 0.0072(13) -0.0009(12) 0.0117(13)
O3 0.0336(16) 0.0422(16) 0.0422(17) 0.0062(12) 0.0048(13) -0.0045(13)
O4 0.0298(14) 0.0283(13) 0.0404(15) 0.0047(11) -0.0012(12) 0.0058(11)
O5 0.0314(14) 0.0348(14) 0.0401(15) 0.0059(11) 0.0021(12) 0.0103(12)

loop_
_atom_type_symbol
_atom_type_description
_atom_type_scat_dispersion_real
_atom_type_scat_dispersion_imag
_atom_type_scat_source
C C 0.0033 0.0016 'International Tables Vol C Tables 4.2.6.8 and 6.1.1.4'
H H 0.0000 0.0000 'International Tables Vol C Tables 4.2.6.8 and 6.1.1.4'
Cd Cd -0.8075 1.2024 'International Tables Vol C Tables 4.2.6.8 and 6.1.1.4'
N N 0.0061 0.0033 'International Tables Vol C Tables 4.2.6.8 and 6.1.1.4'
O O 0.0106 0.0060 'International Tables Vol C Tables 4.2.6.8 and 6.1.1.4'

loop_
_geom_angle_atom_site_label_1
_geom_angle_atom_site_label_2
_geom_angle_atom_site_label_3
_geom_angle_site_symmetry_1
_geom_angle_site_symmetry_3
_geom_angle
_geom_angle_publ_flag
O1 C1 O2 . . 121.9(4) ?
O1 C1 C2 . . 120.1(4) ?
O2 C1 C2 . . 118.0(4) ?
O1 C1 Cd1 . . 59.8(2) ?
O2 C1 Cd1 . . 62.1(2) ?
C2 C1 Cd1 . . 176.7(3) ?
C1 C2 C3 . . 112.0(3) ?
C1 C2 H2A . . 109.2 ?
C3 C2 H2A . . 109.2 ?
C1 C2 H2B . . 109.2 ?
C3 C2 H2B . . 109.2 ?
H2A C2 H2B . . 107.9 ?
C2 C3 C4 . . 113.3(4) ?
C2 C3 H3A . . 108.9 ?
C4 C3 H3A . . 108.9 ?
C2 C3 H3B . . 108.9 ?
C4 C3 H3B . . 108.9 ?
H3A C3 H3B . . 107.7 ?
C5 C4 C3 . . 114.8(4) ?
C5 C4 H4A . . 108.6 ?
C3 C4 H4A . . 108.6 ?
C5 C4 H4B . . 108.6 ?
C3 C4 H4B . . 108.6 ?
H4A C4 H4B . . 107.5 ?
C4 C5 C5 . 2_665 113.6(4) ?
C4 C5 H5A . . 108.8 ?
C5 C5 H5A 2_665 . 108.8 ?
C4 C5 H5B . . 108.8 ?
C5 C5 H5B 2_665 . 108.8 ?
H5A C5 H5B . . 107.7 ?
C7 C6 H6A . . 108.5 ?
C7 C6 H6B . . 109.0 ?
H6A C6 H6B . . 107.5 ?
C7 C6' H6'A . . 111.7 ?
C7 C6' H6'B . . 109.6 ?
H6'A C6' H6'B . . 108.3 ?
C6 C7 C8 . . 116.8(6) ?
C6' C7 C8 . . 113.1(6) ?
C6 C7 H7A . . 108.1 ?
C8 C7 H7A . . 108.1 ?
C6 C7 H7B . . 108.1 ?
C8 C7 H7B . . 108.1 ?
H7A C7 H7B . . 107.3 ?
C7 C8 C9 . . 109.8(4) ?
C7 C8 H8A . . 109.7 ?
C9 C8 H8A . . 109.7 ?
C7 C8 H8B . . 109.7 ?
C9 C8 H8B . . 109.7 ?
H8A C8 H8B . . 108.2 ?
C10 C9 C8 . . 112.0(3) ?
C10 C9 H9A . . 109.2 ?
C8 C9 H9A . . 109.2 ?
C10 C9 H9B . . 109.2 ?
C8 C9 H9B . . 109.2 ?
H9A C9 H9B . . 107.9 ?
O4 C10 O3 . . 122.5(3) ?
O4 C10 C9 . . 119.2(3) ?
O3 C10 C9 . . 118.3(3) ?
N1 C11 N2 . . 114.2(3) ?
N1 C11 H11 . . 122.9 ?
N2 C11 H11 . . 122.9 ?
C13 C12 C19 . . 116.6(4) ?
C13 C12 H12 . . 121.7 ?
C19 C12 H12 . . 121.7 ?
C12 C13 C14 . . 121.9(4) ?
C12 C13 H13 . . 119.0 ?
C14 C13 H13 . . 119.0 ?
C15 C14 C13 . . 121.9(4) ?
C15 C14 H14 . . 119.1 ?
C13 C14 H14 . . 119.1 ?
C14 C15 C16 . . 116.6(4) ?
C14 C15 H15 . . 121.7 ?
C16 C15 H15 . . 121.7 ?
N2 C16 C19 . . 106.2(3) ?
N2 C16 C15 . . 132.0(4) ?
C19 C16 C15 . . 121.8(4) ?
N2 C17 C18 . . 112.8(3) ?
N2 C17 H17A . . 109.0 ?
C18 C17 H17A . . 109.0 ?
N2 C17 H17B . . 109.0 ?
C18 C17 H17B . . 109.0 ?
H17A C17 H17B . . 107.8 ?
C17 C18 C18 . 2_556 113.0(4) ?
C17 C18 H18A . . 109.0 ?
C18 C18 H18A 2_556 . 109.0 ?
C17 C18 H18B . . 109.0 ?
C18 C18 H18B 2_556 . 109.0 ?
H18A C18 H18B . . 107.8 ?
N1 C19 C16 . . 108.8(3) ?
N1 C19 C12 . . 130.1(4) ?
C16 C19 C12 . . 121.1(3) ?
O3 Cd1 N1 . . 119.26(11) ?
O3 Cd1 O1 . . 140.11(10) ?
N1 Cd1 O1 . . 98.54(10) ?
O3 Cd1 O4 . 2_666 100.10(10) ?
N1 Cd1 O4 . 2_666 90.38(10) ?
O1 Cd1 O4 . 2_666 91.36(10) ?
O3 Cd1 O5 . . 82.33(10) ?
N1 Cd1 O5 . . 88.47(10) ?
O1 Cd1 O5 . . 86.70(10) ?
O4 Cd1 O5 2_666 . 177.57(9) ?
O3 Cd1 O2 . . 86.68(10) ?
N1 Cd1 O2 . . 153.86(11) ?
O1 Cd1 O2 . . 55.46(9) ?
O4 Cd1 O2 2_666 . 87.87(9) ?
O5 Cd1 O2 . . 92.22(9) ?
O3 Cd1 C1 . . 114.03(12) ?
N1 Cd1 C1 . . 125.91(12) ?
O1 Cd1 C1 . . 27.45(11) ?
O4 Cd1 C1 2_666 . 89.05(11) ?
O5 Cd1 C1 . . 89.89(11) ?
O2 Cd1 C1 . . 28.02(10) ?
C11 N1 C19 . . 104.7(3) ?
C11 N1 Cd1 . . 124.4(2) ?
C19 N1 Cd1 . . 130.2(3) ?
C11 N2 C16 . . 106.1(3) ?
C11 N2 C17 . . 125.2(3) ?
C16 N2 C17 . . 128.7(3) ?
C1 O1 Cd1 . . 92.7(2) ?
C1 O2 Cd1 . . 89.9(2) ?
C10 O3 Cd1 . . 109.3(2) ?
C10 O4 Cd1 . 2_666 119.3(2) ?
Cd1 O5 H5C . . 104.5 ?
Cd1 O5 H5D . . 114.9 ?
H5C O5 H5D . . 106.9 ?

loop_
_geom_bond_atom_site_label_1
_geom_bond_atom_site_label_2
_geom_bond_site_symmetry_2
_geom_bond_distance
_geom_bond_publ_flag
C1 O1 . 1.247(5) ?
C1 O2 . 1.269(5) ?
C1 C2 . 1.505(6) ?
C1 Cd1 . 2.702(4) ?
C2 C3 . 1.532(6) ?
C2 H2A . 0.9900 ?
C2 H2B . 0.9900 ?
C3 C4 . 1.535(6) ?
C3 H3A . 0.9900 ?
C3 H3B . 0.9900 ?
C4 C5 . 1.513(6) ?
C4 H4A . 0.9900 ?
C4 H4B . 0.9900 ?
C5 C5 2_665 1.530(8) ?
C5 H5A . 0.9900 ?
C5 H5B . 0.9900 ?
C6 C7 . 1.487(8) ?
C6 H6A . 0.9600 ?
C6 H6B . 0.9600 ?
C6' C7 . 1.504(8) ?
C6' H6'A . 0.9600 ?
C6' H6'B . 0.9600 ?
C7 C8 . 1.544(6) ?
C7 H7A . 0.9900 ?
C7 H7B . 0.9900 ?
C8 C9 . 1.551(5) ?
C8 H8A . 0.9900 ?
C8 H8B . 0.9900 ?
C9 C10 . 1.530(5) ?
C9 H9A . 0.9900 ?
C9 H9B . 0.9900 ?
C10 O4 . 1.251(4) ?
C10 O3 . 1.258(4) ?
C11 N1 . 1.315(5) ?
C11 N2 . 1.344(5) ?
C11 H11 . 0.9500 ?
C12 C13 . 1.382(5) ?
C12 C19 . 1.404(6) ?
C12 H12 . 0.9500 ?
C13 C14 . 1.407(6) ?
C13 H13 . 0.9500 ?
C14 C15 . 1.373(6) ?
C14 H14 . 0.9500 ?
C15 C16 . 1.403(5) ?
C15 H15 . 0.9500 ?
C16 N2 . 1.384(5) ?
C16 C19 . 1.397(5) ?
C17 N2 . 1.456(5) ?
C17 C18 . 1.520(5) ?
C17 H17A . 0.9900 ?
C17 H17B . 0.9900 ?
C18 C18 2_556 1.527(7) ?
C18 H18A . 0.9900 ?
C18 H18B . 0.9900 ?
C19 N1 . 1.395(4) ?
Cd1 O3 . 2.241(3) ?
Cd1 N1 . 2.255(3) ?
Cd1 O1 . 2.338(3) ?
Cd1 O4 2_666 2.339(3) ?
Cd1 O5 . 2.374(3) ?
Cd1 O2 . 2.387(3) ?
O5 H5C . 0.7952 ?
O5 H5D . 0.7603 ?

loop_
_geom_hbond_atom_site_label_D
_geom_hbond_atom_site_label_H
_geom_hbond_atom_site_label_A
_geom_hbond_site_symmetry_A
_geom_hbond_distance_DH
_geom_hbond_distance_HA
_geom_hbond_distance_DA
_geom_hbond_angle_DHA
_geom_hbond_publ_flag
O5 H5D O2 2_766 0.76 2.00 2.735(4) 161.7 yes
O5 H5C O3 2_766 0.80 2.05 2.756(4) 147.6 yes
C17 H17B O5 2_656 0.99 2.47 3.412(4) 157.9 yes
C12 H12 O1 . 0.95 2.48 3.308(5) 145.6 yes

loop_
_geom_torsion_atom_site_label_1
_geom_torsion_atom_site_label_2
_geom_torsion_atom_site_label_3
_geom_torsion_atom_site_label_4
_geom_torsion_site_symmetry_1
_geom_torsion_site_symmetry_2
_geom_torsion_site_symmetry_3
_geom_torsion_site_symmetry_4
_geom_torsion
_geom_torsion_publ_flag
O1 C1 C2 C3 . . . . 123.6(4) ?
O2 C1 C2 C3 . . . . -54.7(5) ?
C1 C2 C3 C4 . . . . -56.7(5) ?
C2 C3 C4 C5 . . . . -58.6(5) ?
C3 C4 C5 C5 . . . 2_665 -169.4(4) ?
C6 C7 C8 C9 . . . . 172.4(7) ?
C6' C7 C8 C9 . . . . 76.2(8) ?
C7 C8 C9 C10 . . . . 172.0(4) ?
C8 C9 C10 O4 . . . . -157.3(4) ?
C8 C9 C10 O3 . . . . 24.9(5) ?
C19 C12 C13 C14 . . . . 0.5(6) ?
C12 C13 C14 C15 . . . . -0.1(7) ?
C13 C14 C15 C16 . . . . 0.1(7) ?
C14 C15 C16 N2 . . . . -179.4(4) ?
C14 C15 C16 C19 . . . . -0.6(6) ?
N2 C17 C18 C18 . . . 2_556 63.5(5) ?
N2 C16 C19 N1 . . . . -0.6(4) ?
C15 C16 C19 N1 . . . . -179.7(3) ?
N2 C16 C19 C12 . . . . -179.9(3) ?
C15 C16 C19 C12 . . . . 1.0(6) ?
C13 C12 C19 N1 . . . . 179.9(4) ?
C13 C12 C19 C16 . . . . -0.9(6) ?
N2 C11 N1 C19 . . . . 0.0(4) ?
N2 C11 N1 Cd1 . . . . -171.6(2) ?
C16 C19 N1 C11 . . . . 0.4(4) ?
C12 C19 N1 C11 . . . . 179.6(4) ?
C16 C19 N1 Cd1 . . . . 171.3(3) ?
C12 C19 N1 Cd1 . . . . -9.5(6) ?
N1 C11 N2 C16 . . . . -0.3(5) ?
N1 C11 N2 C17 . . . . 178.6(3) ?
C19 C16 N2 C11 . . . . 0.5(4) ?
C15 C16 N2 C11 . . . . 179.5(4) ?
C19 C16 N2 C17 . . . . -178.3(4) ?
C15 C16 N2 C17 . . . . 0.7(7) ?
C18 C17 N2 C11 . . . . 84.9(4) ?
C18 C17 N2 C16 . . . . -96.4(4) ?
O2 C1 O1 Cd1 . . . . 2.1(4) ?
C2 C1 O1 Cd1 . . . . -176.1(3) ?
O1 C1 O2 Cd1 . . . . -2.1(4) ?
C2 C1 O2 Cd1 . . . . 176.2(3) ?
O4 C10 O3 Cd1 . . . . 6.3(5) ?
C9 C10 O3 Cd1 . . . . -176.0(3) ?
O3 C10 O4 Cd1 . . . 2_666 -108.0(4) ?
C9 C10 O4 Cd1 . . . 2_666 74.3(4) ?

_cod_database_fobs_code 2022264
